data_4503103
loop_
_publ_author_name
'Prasad, T. K.'
'Rajasekharan, M. V.'

_publ_section_title
;
 Solvent Dependent Crystallization of Isomeric Chain Coordination Polymers
 in the Ce-Zn/Cd-dipic System
;
_journal_issue 4
_journal_name_full 'Crystal Growth &amp; Design'
_journal_page_first 1346
_journal_paper_doi 10.1021/cg070349z
_journal_volume 8
_journal_year 2008
_chemical_formula_sum 'C21 H23 Cd Ce N3 O19'
_chemical_formula_weight 873.94
_chemical_name_systematic
;
 ?
;
_space_group_IT_number 9
_symmetry_cell_setting monoclinic
_symmetry_space_group_name_Hall 'C -2yc'
_symmetry_space_group_name_H-M 'C 1 c 1'
_atom_sites_solution_hydrogens geom
_atom_sites_solution_primary direct
_atom_sites_solution_secondary difmap
_audit_creation_method SHELXL-97
_cell_angle_alpha 90.00
_cell_angle_beta 94.250(3)
_cell_angle_gamma 90.00
_cell_formula_units_Z 4
_cell_length_a 9.6829(17)
_cell_length_b 25.235(4)
_cell_length_c 11.947(2)
_cell_measurement_reflns_used 6669
_cell_measurement_temperature 298(2)
_cell_measurement_theta_max 28.27
_cell_measurement_theta_min 2.35
_cell_volume 2911.2(8)
_computing_cell_refinement 'Bruker SMART'
_computing_data_collection 'Bruker SMART'
_computing_data_reduction 'Bruker SAINT'
_computing_molecular_graphics 'ORTEP3 for Windows - Farrugia, L. J. (1997)'
_computing_publication_material 'SHELXL-97 (Sheldrick, 1997)'
_computing_structure_refinement 'SHELXL-97 (Sheldrick, 1997)'
_computing_structure_solution 'SHELXS-97 (Sheldrick, 1997)'
_diffrn_ambient_temperature 298(2)
_diffrn_measured_fraction_theta_full 1.000
_diffrn_measured_fraction_theta_max 0.974
_diffrn_measurement_device_type 'CCD area detector'
_diffrn_measurement_method 'phi and omega scans'
_diffrn_radiation_monochromator graphite
_diffrn_radiation_source 'sealed tube'
_diffrn_radiation_type MoK\a
_diffrn_radiation_wavelength 0.71073
_diffrn_reflns_av_R_equivalents 0.0230
_diffrn_reflns_av_sigmaI/netI 0.0278
_diffrn_reflns_limit_h_max 12
_diffrn_reflns_limit_h_min -12
_diffrn_reflns_limit_k_max 33
_diffrn_reflns_limit_k_min -32
_diffrn_reflns_limit_l_max 15
_diffrn_reflns_limit_l_min -15
_diffrn_reflns_number 16802
_diffrn_reflns_theta_full 25.00
_diffrn_reflns_theta_max 28.29
_diffrn_reflns_theta_min 1.61
_exptl_absorpt_coefficient_mu 2.365
_exptl_absorpt_correction_T_max 0.771
_exptl_absorpt_correction_T_min 0.555
_exptl_absorpt_correction_type multi-scan
_exptl_absorpt_process_details 'Bruker SADABS'
_exptl_crystal_colour 'pale yellow'
_exptl_crystal_density_diffrn 1.994
_exptl_crystal_density_method 'not measured'
_exptl_crystal_description plates
_exptl_crystal_F_000 1712
_exptl_crystal_size_max 0.24
_exptl_crystal_size_mid 0.24
_exptl_crystal_size_min 0.11
_refine_diff_density_max 0.387
_refine_diff_density_min -0.511
_refine_diff_density_rms 0.089
_refine_ls_abs_structure_details 'Flack H D (1983), Acta Cryst. A39, 876-881'
_refine_ls_abs_structure_Flack 0.680(7)
_refine_ls_extinction_method none
_refine_ls_goodness_of_fit_ref 1.087
_refine_ls_hydrogen_treatment constr
_refine_ls_matrix_type full
_refine_ls_number_parameters 407
_refine_ls_number_reflns 6852
_refine_ls_number_restraints 2
_refine_ls_restrained_S_all 1.087
_refine_ls_R_factor_all 0.0210
_refine_ls_R_factor_gt 0.0206
_refine_ls_shift/su_max 0.002
_refine_ls_shift/su_mean 0.000
_refine_ls_structure_factor_coef Fsqd
_refine_ls_weighting_details 'calc w=1/[\s^2^(Fo^2^)+(0.0264P)^2^+0.0978P] where P=(Fo^2^+2Fc^2^)/3'
_refine_ls_weighting_scheme calc
_refine_ls_wR_factor_gt 0.0499
_refine_ls_wR_factor_ref 0.0500
_reflns_number_gt 6749
_reflns_number_total 6852
_reflns_threshold_expression >2sigma(I)
_cod_data_source_file cg070349z-file003.cif
_cod_data_source_block 6
_cod_depositor_comments
;
The following automatic conversions were performed:

'_symmetry_cell_setting' value 'Monoclinic' changed to 'monoclinic'
according to /home/saulius/struct/CIF-dictionaries/cif_core.dic
dictionary named 'cif_core.dic' version 2.4.1 from 2010-06-29.

Automatic conversion script
Id: cif_fix_values 1715 2011-07-08 13:25:40Z adriana 
;
_cod_original_sg_symbol_H-M Cc
_cod_database_code 4503103

loop_
_symmetry_equiv_pos_as_xyz
'x, y, z'
'x, -y, z+1/2'
'x+1/2, y+1/2, z'
'x+1/2, -y+1/2, z+1/2'

loop_
_atom_site_label
_atom_site_type_symbol
_atom_site_fract_x
_atom_site_fract_y
_atom_site_fract_z
_atom_site_U_iso_or_equiv
_atom_site_adp_type
_atom_site_occupancy
_atom_site_symmetry_multiplicity
_atom_site_calc_flag
_atom_site_refinement_flags
Ce Ce 0.183473(9) 0.132084(5) 0.728613(9) 0.02871(4) Uani 1 1 d .
Cd Cd -0.37277(3) 0.063757(9) 0.50951(2) 0.04400(6) Uani 1 1 d .
C11 C 0.2114(3) 0.21696(12) 0.5128(2) 0.0328(6) Uani 1 1 d .
C12 C 0.1854(3) 0.24450(15) 0.4130(3) 0.0456(8) Uani 1 1 d .
H35 H 0.2432 0.2718 0.3930 0.055 Uiso 1 1 calc R
C13 C 0.0697(4) 0.22992(17) 0.3439(3) 0.0514(9) Uani 1 1 d .
H36 H 0.0498 0.2474 0.2761 0.062 Uiso 1 1 calc R
C14 C -0.0157(3) 0.18960(15) 0.3754(3) 0.0422(7) Uani 1 1 d .
H37 H -0.0931 0.1796 0.3295 0.051 Uiso 1 1 calc R
C15 C 0.0168(3) 0.16420(11) 0.4773(2) 0.0320(6) Uani 1 1 d .
C16 C -0.0675(3) 0.12182(13) 0.5250(3) 0.0332(6) Uani 1 1 d .
C17 C 0.3316(3) 0.22848(12) 0.5974(3) 0.0361(7) Uani 1 1 d .
C21 C 0.3620(3) 0.16753(12) 0.9725(3) 0.0334(6) Uani 1 1 d .
C22 C 0.3981(3) 0.19342(15) 1.0720(3) 0.0435(7) Uani 1 1 d .
H45 H 0.4727 0.1818 1.1192 0.052 Uiso 1 1 calc R
C23 C 0.3207(4) 0.23731(17) 1.1006(3) 0.0502(9) Uani 1 1 d .
H44 H 0.3418 0.2551 1.1679 0.060 Uiso 1 1 calc R
C24 C 0.2126(3) 0.25398(13) 1.0278(3) 0.0401(7) Uani 1 1 d .
H43 H 0.1614 0.2839 1.0438 0.048 Uiso 1 1 calc R
C25 C 0.1816(3) 0.22549(12) 0.9306(2) 0.0320(6) Uani 1 1 d .
C26 C 0.0673(3) 0.23925(13) 0.8428(3) 0.0364(6) Uani 1 1 d .
C27 C 0.4380(3) 0.12096(14) 0.9261(3) 0.0373(7) Uani 1 1 d .
C31 C 0.2664(3) 0.00395(12) 0.6814(3) 0.0371(6) Uani 1 1 d .
C32 C 0.2808(4) -0.04994(13) 0.6943(4) 0.0583(10) Uani 1 1 d .
H51 H 0.3388 -0.0693 0.6510 0.070 Uiso 1 1 calc R
C33 C 0.2054(6) -0.07474(16) 0.7746(5) 0.0828(16) Uani 1 1 d .
H52 H 0.2109 -0.1113 0.7843 0.099 Uiso 1 1 calc R
C34 C 0.1242(5) -0.04541(17) 0.8382(5) 0.0766(14) Uani 1 1 d .
H53 H 0.0749 -0.0616 0.8926 0.092 Uiso 1 1 calc R
C35 C 0.1147(4) 0.00880(13) 0.8220(3) 0.0481(8) Uani 1 1 d .
C36 C 0.0361(4) 0.04589(16) 0.8907(4) 0.0554(9) Uani 1 1 d .
C37 C 0.3475(3) 0.03711(12) 0.6058(3) 0.0374(7) Uani 1 1 d .
N11 N 0.1296(2) 0.17765(10) 0.5429(2) 0.0294(5) Uani 1 1 d .
N21 N 0.2536(2) 0.18292(10) 0.9047(2) 0.0302(5) Uani 1 1 d .
N31 N 0.1840(3) 0.03234(9) 0.7428(2) 0.0345(5) Uani 1 1 d .
O11 O 0.3434(2) 0.19523(9) 0.67950(19) 0.0400(5) Uani 1 1 d .
O12 O 0.4048(3) 0.26666(10) 0.5854(2) 0.0563(7) Uani 1 1 d .
O13 O -0.0229(2) 0.10384(9) 0.6214(2) 0.0409(5) Uani 1 1 d .
O14 O -0.1724(2) 0.10620(11) 0.4692(2) 0.0480(6) Uani 1 1 d .
O21 O 0.3856(2) 0.10303(9) 0.83377(19) 0.0409(5) Uani 1 1 d .
O22 O 0.5449(3) 0.10378(11) 0.9771(2) 0.0525(6) Uani 1 1 d .
O23 O 0.0456(2) 0.20369(9) 0.7664(2) 0.0416(5) Uani 1 1 d .
O24 O 0.0045(3) 0.28141(9) 0.8459(2) 0.0509(6) Uani 1 1 d .
O31 O 0.3131(2) 0.08588(9) 0.59772(19) 0.0379(5) Uani 1 1 d .
O32 O 0.4436(2) 0.01634(9) 0.5587(2) 0.0531(6) Uani 1 1 d .
O33 O 0.0503(3) 0.09541(10) 0.8669(2) 0.0450(5) Uani 1 1 d .
O34 O -0.0320(5) 0.03045(15) 0.9660(4) 0.1104(16) Uani 1 1 d .
O41 O -0.2362(4) 0.02088(15) 0.6505(3) 0.0904(12) Uani 1 1 d .
H41A H -0.2278 -0.0135 0.6590 0.117 Uiso 1 1 d R
H41B H -0.1490 0.0275 0.6732 0.117 Uiso 1 1 d R
O42 O -0.3990(3) 0.13099(9) 0.6342(3) 0.0543(7) Uani 1 1 d .
H42A H -0.4713 0.1412 0.6686 0.071 Uiso 1 1 d R
H42B H -0.3356 0.1431 0.6884 0.071 Uiso 1 1 d R
O43 O -0.4605(3) 0.11015(10) 0.3599(2) 0.0587(7) Uani 1 1 d .
H43A H -0.4729 0.1409 0.3767 0.076 Uiso 1 1 d R
H43B H -0.4439 0.1118 0.2926 0.076 Uiso 1 1 d R
O44 O -0.3501(4) -0.00632(11) 0.3938(3) 0.0808(10) Uani 1 1 d .
H44A H -0.2842 -0.0174 0.3582 0.105 Uiso 1 1 d R
H44B H -0.3894 -0.0367 0.3954 0.105 Uiso 1 1 d R
O2W O 0.7631(4) 0.13567(13) 0.8278(3) 0.0738(10) Uani 1 1 d .
H2B H 0.8233 0.1154 0.8142 0.096 Uiso 1 1 d R
H2A H 0.7011 0.1265 0.8701 0.096 Uiso 1 1 d R
O1W O 0.4394(6) 0.37513(15) 0.6151(4) 0.1132(15) Uani 1 1 d .
H1B H 0.4292 0.3420 0.6063 0.147 Uiso 1 1 d R
H1A H 0.4535 0.3988 0.5698 0.147 Uiso 1 1 d R
O3W O 0.6933(4) 0.08667(14) 0.1804(3) 0.0869(10) Uani 1 1 d .
H3A H 0.6523 0.0890 0.1190 0.113 Uiso 1 1 d R
H3B H 0.7697 0.0988 0.1601 0.113 Uiso 1 1 d R

loop_
_atom_site_aniso_label
_atom_site_aniso_U_11
_atom_site_aniso_U_22
_atom_site_aniso_U_33
_atom_site_aniso_U_23
_atom_site_aniso_U_13
_atom_site_aniso_U_12
Ce 0.02838(6) 0.02839(6) 0.02883(6) -0.00152(6) -0.00148(4) 0.00009(6)
Cd 0.04263(12) 0.03785(11) 0.05066(13) 0.00645(10) -0.00225(9) -0.00792(9)
C11 0.0304(13) 0.0319(13) 0.0356(14) -0.0005(11) -0.0011(11) -0.0019(11)
C12 0.0431(17) 0.0523(19) 0.0407(17) 0.0111(14) -0.0024(13) -0.0019(14)
C13 0.0498(19) 0.065(2) 0.0379(17) 0.0126(16) -0.0041(14) 0.0030(17)
C14 0.0345(15) 0.059(2) 0.0322(15) -0.0014(14) -0.0054(12) 0.0031(14)
C15 0.0276(13) 0.0376(15) 0.0301(14) -0.0082(11) -0.0034(10) 0.0019(11)
C16 0.0258(14) 0.0388(15) 0.0345(16) -0.0102(13) -0.0017(12) -0.0027(12)
C17 0.0363(15) 0.0340(15) 0.0372(15) 0.0004(11) -0.0029(12) -0.0049(12)
C21 0.0298(13) 0.0381(15) 0.0313(14) 0.0015(12) -0.0033(11) -0.0024(11)
C22 0.0386(16) 0.056(2) 0.0339(16) 0.0005(14) -0.0122(13) -0.0018(14)
C23 0.051(2) 0.061(2) 0.0370(17) -0.0149(15) -0.0071(14) -0.0095(16)
C24 0.0414(16) 0.0401(16) 0.0386(16) -0.0101(12) 0.0006(12) 0.0022(13)
C25 0.0290(12) 0.0351(14) 0.0314(14) -0.0067(11) -0.0015(10) -0.0018(11)
C26 0.0351(15) 0.0348(14) 0.0384(15) -0.0033(12) -0.0024(12) 0.0022(12)
C27 0.0324(16) 0.0428(15) 0.0363(18) 0.0064(14) 0.0002(13) 0.0027(14)
C31 0.0315(14) 0.0317(14) 0.0483(17) -0.0016(12) 0.0053(12) 0.0001(11)
C32 0.053(2) 0.0318(15) 0.092(3) 0.0013(17) 0.0199(19) 0.0025(15)
C33 0.083(3) 0.0341(17) 0.136(5) 0.018(2) 0.039(3) 0.000(2)
C34 0.075(3) 0.047(2) 0.113(4) 0.027(2) 0.042(3) -0.001(2)
C35 0.0459(17) 0.0387(16) 0.062(2) 0.0119(15) 0.0170(15) -0.0059(13)
C36 0.052(2) 0.055(2) 0.062(2) 0.0063(18) 0.0267(18) -0.0068(17)
C37 0.0365(14) 0.0338(14) 0.0421(16) -0.0090(12) 0.0052(12) -0.0010(12)
N11 0.0262(11) 0.0267(11) 0.0344(13) 0.0002(9) -0.0037(9) 0.0002(9)
N21 0.0284(11) 0.0339(12) 0.0272(12) -0.0011(9) -0.0049(9) -0.0002(9)
N31 0.0333(10) 0.0315(10) 0.0393(14) 0.0014(10) 0.0057(9) -0.0009(10)
O11 0.0383(11) 0.0407(12) 0.0390(12) 0.0040(9) -0.0104(9) -0.0109(9)
O12 0.0575(15) 0.0505(14) 0.0588(15) 0.0081(11) -0.0097(12) -0.0261(12)
O13 0.0356(12) 0.0425(13) 0.0435(13) -0.0011(10) -0.0039(10) -0.0081(9)
O14 0.0348(11) 0.0619(15) 0.0460(13) -0.0062(11) -0.0065(10) -0.0141(11)
O21 0.0390(12) 0.0429(13) 0.0394(12) -0.0029(10) -0.0071(10) 0.0091(9)
O22 0.0450(13) 0.0625(16) 0.0475(14) 0.0035(12) -0.0130(11) 0.0176(12)
O23 0.0402(11) 0.0416(12) 0.0404(12) -0.0108(9) -0.0137(9) 0.0111(9)
O24 0.0577(15) 0.0406(13) 0.0517(14) -0.0078(10) -0.0130(11) 0.0163(10)
O31 0.0448(12) 0.0325(11) 0.0376(12) 0.0009(8) 0.0113(9) 0.0008(9)
O32 0.0481(13) 0.0391(12) 0.0758(17) -0.0110(12) 0.0293(12) -0.0040(10)
O33 0.0475(13) 0.0461(13) 0.0428(13) 0.0000(10) 0.0129(10) 0.0000(10)
O34 0.146(4) 0.076(2) 0.122(3) 0.018(2) 0.098(3) -0.002(2)
O41 0.075(2) 0.080(2) 0.111(3) 0.044(2) -0.030(2) -0.0123(17)
O42 0.0427(15) 0.0532(16) 0.068(2) -0.0014(12) 0.0125(14) -0.0006(10)
O43 0.0702(16) 0.0418(13) 0.0608(15) 0.0037(11) -0.0173(13) -0.0042(12)
O44 0.101(2) 0.0501(15) 0.099(2) -0.0129(16) 0.058(2) -0.0124(16)
O2W 0.055(2) 0.083(2) 0.085(3) -0.0122(17) 0.0142(19) 0.0114(14)
O1W 0.163(4) 0.066(2) 0.112(3) 0.019(2) 0.014(3) -0.015(2)
O3W 0.116(3) 0.089(2) 0.0508(15) -0.0021(16) -0.0231(17) 0.004(2)

loop_
_atom_type_symbol
_atom_type_description
_atom_type_scat_dispersion_real
_atom_type_scat_dispersion_imag
_atom_type_scat_source
C C 0.0033 0.0016 'International Tables Vol C Tables 4.2.6.8 and 6.1.1.4'
H H 0.0000 0.0000 'International Tables Vol C Tables 4.2.6.8 and 6.1.1.4'
N N 0.0061 0.0033 'International Tables Vol C Tables 4.2.6.8 and 6.1.1.4'
O O 0.0106 0.0060 'International Tables Vol C Tables 4.2.6.8 and 6.1.1.4'
Cd Cd -0.8075 1.2024 'International Tables Vol C Tables 4.2.6.8 and 6.1.1.4'
Ce Ce -0.2486 2.6331 'International Tables Vol C Tables 4.2.6.8 and 6.1.1.4'

loop_
_geom_angle_atom_site_label_1
_geom_angle_atom_site_label_2
_geom_angle_atom_site_label_3
_geom_angle
_geom_angle_site_symmetry_1
_geom_angle_site_symmetry_3
_geom_angle_publ_flag
O23 Ce O11 85.34(9) . . y
O23 Ce O33 79.40(9) . . y
O11 Ce O33 148.61(9) . . y
O23 Ce O21 127.34(8) . . y
O11 Ce O21 78.82(9) . . y
O33 Ce O21 88.86(9) . . y
O23 Ce O31 148.36(8) . . y
O11 Ce O31 77.09(8) . . y
O33 Ce O31 127.59(7) . . y
O21 Ce O31 74.99(8) . . y
O23 Ce O13 82.31(8) . . y
O11 Ce O13 127.73(7) . . y
O33 Ce O13 77.32(9) . . y
O21 Ce O13 144.65(7) . . y
O31 Ce O13 87.87(8) . . ?
O23 Ce N21 64.00(8) . . y
O11 Ce N21 73.63(8) . . y
O33 Ce N21 75.03(9) . . y
O21 Ce N21 63.37(8) . . y
O31 Ce N21 132.57(8) . . y
O13 Ce N21 139.50(8) . . y
O23 Ce N11 74.35(8) . . y
O11 Ce N11 64.13(8) . . y
O33 Ce N11 135.04(8) . . y
O21 Ce N11 136.00(8) . . y
O31 Ce N11 74.33(8) . . y
O13 Ce N11 63.63(8) . . y
N21 Ce N11 121.98(7) . . y
O23 Ce N31 139.92(9) . . y
O11 Ce N31 134.60(9) . . y
O33 Ce N31 63.90(9) . . y
O21 Ce N31 69.96(9) . . y
O31 Ce N31 63.72(8) . . y
O13 Ce N31 74.74(9) . . y
N21 Ce N31 116.99(8) . . y
N11 Ce N31 120.92(8) . . y
O43 Cd O32 102.98(10) . 1_455 y
O43 Cd O44 88.24(12) . . y
O32 Cd O44 81.88(10) 1_455 . y
O43 Cd O42 94.48(10) . . y
O32 Cd O42 95.52(9) 1_455 . y
O44 Cd O42 176.61(11) . . y
O43 Cd O14 82.29(10) . . y
O32 Cd O14 174.42(10) 1_455 . y
O44 Cd O14 96.57(10) . . y
O42 Cd O14 85.81(10) . . y
O43 Cd O41 167.63(12) . . y
O32 Cd O41 88.93(11) 1_455 . y
O44 Cd O41 90.19(15) . . y
O42 Cd O41 87.58(14) . . y
O14 Cd O41 85.71(11) . . y
N11 C11 C12 122.0(3) . . ?
N11 C11 C17 113.9(3) . . ?
C12 C11 C17 124.1(3) . . ?
C11 C12 C13 117.7(3) . . ?
C11 C12 H35 121.1 . . ?
C13 C12 H35 121.1 . . ?
C14 C13 C12 120.3(3) . . ?
C14 C13 H36 119.8 . . ?
C12 C13 H36 119.8 . . ?
C13 C14 C15 118.5(3) . . ?
C13 C14 H37 120.8 . . ?
C15 C14 H37 120.8 . . ?
N11 C15 C14 121.1(3) . . ?
N11 C15 C16 113.9(3) . . ?
C14 C15 C16 124.9(3) . . ?
O14 C16 O13 125.4(3) . . ?
O14 C16 C15 118.4(3) . . ?
O13 C16 C15 116.2(3) . . ?
O12 C17 O11 126.0(3) . . ?
O12 C17 C11 120.2(3) . . ?
O11 C17 C11 113.8(3) . . ?
N21 C21 C22 121.5(3) . . ?
N21 C21 C27 112.6(3) . . ?
C22 C21 C27 125.8(3) . . ?
C21 C22 C23 118.8(3) . . ?
C21 C22 H45 120.6 . . ?
C23 C22 H45 120.6 . . ?
C24 C23 C22 119.1(3) . . ?
C24 C23 H44 120.5 . . ?
C22 C23 H44 120.5 . . ?
C23 C24 C25 118.7(3) . . ?
C23 C24 H43 120.6 . . ?
C25 C24 H43 120.6 . . ?
N21 C25 C24 122.1(3) . . ?
N21 C25 C26 113.3(2) . . ?
C24 C25 C26 124.6(3) . . ?
O24 C26 O23 124.9(3) . . ?
O24 C26 C25 121.2(3) . . ?
O23 C26 C25 113.9(3) . . ?
O22 C27 O21 124.8(3) . . ?
O22 C27 C21 120.1(3) . . ?
O21 C27 C21 115.1(3) . . ?
N31 C31 C32 122.0(3) . . ?
N31 C31 C37 113.2(3) . . ?
C32 C31 C37 124.6(3) . . ?
C31 C32 C33 117.8(4) . . ?
C31 C32 H51 121.1 . . ?
C33 C32 H51 121.1 . . ?
C34 C33 C32 119.7(4) . . ?
C34 C33 H52 120.1 . . ?
C32 C33 H52 120.1 . . ?
C33 C34 C35 119.8(4) . . ?
C33 C34 H53 120.1 . . ?
C35 C34 H53 120.1 . . ?
N31 C35 C34 120.4(3) . . ?
N31 C35 C36 114.4(3) . . ?
C34 C35 C36 125.1(3) . . ?
O34 C36 O33 122.9(4) . . ?
O34 C36 C35 122.2(4) . . ?
O33 C36 C35 114.9(3) . . ?
O32 C37 O31 125.0(3) . . ?
O32 C37 C31 118.9(3) . . ?
O31 C37 C31 116.1(3) . . ?
C11 N11 C15 120.3(3) . . ?
C11 N11 Ce 119.21(19) . . ?
C15 N11 Ce 120.4(2) . . ?
C25 N21 C21 119.7(3) . . ?
C25 N21 Ce 119.55(18) . . ?
C21 N21 Ce 120.7(2) . . ?
C31 N31 C35 120.2(3) . . ?
C31 N31 Ce 119.9(2) . . ?
C35 N31 Ce 119.5(2) . . ?
C17 O11 Ce 127.90(19) . . ?
C16 O13 Ce 125.8(2) . . ?
C16 O14 Cd 135.1(2) . . ?
C27 O21 Ce 128.1(2) . . ?
C26 O23 Ce 128.16(19) . . ?
C37 O31 Ce 124.7(2) . . ?
C37 O32 Cd 121.8(2) . 1_655 ?
C36 O33 Ce 127.3(2) . . ?
Cd O41 H41A 125.8 . . ?
Cd O41 H41B 127.8 . . ?
H41A O41 H41B 94.2 . . ?
Cd O42 H42A 131.0 . . ?
Cd O42 H42B 127.7 . . ?
H42A O42 H42B 95.1 . . ?
Cd O43 H43A 110.8 . . ?
Cd O43 H43B 134.8 . . ?
H43A O43 H43B 103.5 . . ?
Cd O44 H44A 132.8 . . ?
Cd O44 H44B 128.5 . . ?
H44A O44 H44B 94.0 . . ?
H2B O2W H2A 120.4 . . ?
H1B O1W H1A 131.1 . . ?
H3A O3W H3B 95.4 . . ?

loop_
_geom_bond_atom_site_label_1
_geom_bond_atom_site_label_2
_geom_bond_distance
_geom_bond_site_symmetry_2
_geom_bond_publ_flag
Ce O23 2.311(2) . y
Ce O11 2.327(2) . y
Ce O33 2.359(2) . y
Ce O21 2.362(2) . y
Ce O31 2.382(2) . y
Ce O13 2.400(2) . y
Ce N21 2.514(2) . y
Ce N11 2.519(3) . y
Ce N31 2.523(2) . y
Cd O43 2.250(3) . y
Cd O32 2.257(2) 1_455 y
Cd O44 2.265(3) . y
Cd O42 2.285(3) . y
Cd O14 2.298(2) . y
Cd O41 2.330(3) . y
C11 N11 1.335(4) . ?
C11 C12 1.387(4) . ?
C11 C17 1.512(4) . ?
C12 C13 1.391(5) . ?
C12 H35 0.9300 . ?
C13 C14 1.381(5) . ?
C13 H36 0.9300 . ?
C14 C15 1.391(5) . ?
C14 H37 0.9300 . ?
C15 N11 1.340(4) . ?
C15 C16 1.484(5) . ?
C16 O14 1.237(4) . ?
C16 O13 1.283(4) . ?
C17 O12 1.211(4) . ?
C17 O11 1.289(4) . ?
C21 N21 1.336(4) . ?
C21 C22 1.378(4) . ?
C21 C27 1.513(5) . ?
C22 C23 1.394(5) . ?
C22 H45 0.9300 . ?
C23 C24 1.376(5) . ?
C23 H44 0.9300 . ?
C24 C25 1.380(4) . ?
C24 H43 0.9300 . ?
C25 N21 1.329(4) . ?
C25 C26 1.508(4) . ?
C26 O24 1.227(4) . ?
C26 O23 1.286(4) . ?
C27 O22 1.241(4) . ?
C27 O21 1.263(4) . ?
C31 N31 1.332(4) . ?
C31 C32 1.375(5) . ?
C31 C37 1.496(4) . ?
C32 C33 1.395(6) . ?
C32 H51 0.9300 . ?
C33 C34 1.353(7) . ?
C33 H52 0.9300 . ?
C34 C35 1.384(5) . ?
C34 H53 0.9300 . ?
C35 N31 1.338(4) . ?
C35 C36 1.490(5) . ?
C36 O34 1.219(5) . ?
C36 O33 1.291(4) . ?
C37 O32 1.239(4) . ?
C37 O31 1.277(4) . ?
O32 Cd 2.257(2) 1_655 y
O41 H41A 0.8767 . ?
O41 H41B 0.8826 . ?
O42 H42A 0.8764 . ?
O42 H42B 0.9114 . ?
O43 H43A 0.8128 . ?
O43 H43B 0.8321 . ?
O44 H44A 0.8405 . ?
O44 H44B 0.8566 . ?
O2W H2B 0.8015 . ?
O2W H2A 0.8450 . ?
O1W H1B 0.8476 . ?
O1W H1A 0.8234 . ?
O3W H3A 0.8098 . ?
O3W H3B 0.8522 . ?
